data_7103309
loop_
_publ_author_name
'You, Youngmin'
'Huh, Hyun Sue'
'Kim, Kil Suk'
'Lee, Soon W'
'Kim, Dongho'
'Park, Soo Young'

_publ_section_title
;
 Comment on 'aggregation-induced phosphorescent emission (AIPE) of
 iridium(III) complexes': origin of the enhanced phosphorescence.
;
_journal_issue 34
_journal_name_full 'Chemical communications (Cambridge, England)'
_journal_page_first 3998
_journal_page_last 4000
_journal_paper_doi 10.1039/b806541a
_journal_year 2008
_chemical_formula_sum 'C36 H23 Cl3 F4 Ir N3 O'
_chemical_formula_weight 888.12
_chemical_name_systematic
;
?
;
_space_group_IT_number 14
_symmetry_cell_setting monoclinic
_symmetry_space_group_name_Hall '-P 2ybc'
_symmetry_space_group_name_H-M 'P 1 21/c 1'
_atom_sites_solution_hydrogens geom
_atom_sites_solution_primary direct
_atom_sites_solution_secondary difmap
_audit_creation_method SHELXL-97
_cell_angle_alpha 90.00
_cell_angle_beta 105.082(2)
_cell_angle_gamma 90.00
_cell_formula_units_Z 4
_cell_length_a 12.6771(5)
_cell_length_b 28.1017(11)
_cell_length_c 9.8656(4)
_cell_measurement_reflns_used 9154
_cell_measurement_temperature 296(2)
_cell_measurement_theta_max 28.20
_cell_measurement_theta_min 2.58
_cell_volume 3393.5(2)
_computing_cell_refinement 'Bruker SMART'
_computing_data_collection 'Bruker SMART'
_computing_data_reduction 'Bruker SAINT'
_computing_molecular_graphics 'Bruker SHELXTL'
_computing_publication_material 'Bruker SHELXTL'
_computing_structure_refinement 'Bruker SHELXTL'
_computing_structure_solution 'Bruker SHELXTL'
_diffrn_ambient_temperature 296(2)
_diffrn_measured_fraction_theta_full 0.974
_diffrn_measured_fraction_theta_max 0.974
_diffrn_measurement_device_type 'CCD area detector'
_diffrn_measurement_method 'phi and omega scans'
_diffrn_radiation_monochromator graphite
_diffrn_radiation_source 'sealed tube'
_diffrn_radiation_type MoK\a
_diffrn_radiation_wavelength 0.71073
_diffrn_reflns_av_R_equivalents 0.0284
_diffrn_reflns_av_sigmaI/netI 0.0234
_diffrn_reflns_limit_h_max 16
_diffrn_reflns_limit_h_min -16
_diffrn_reflns_limit_k_max 37
_diffrn_reflns_limit_k_min -37
_diffrn_reflns_limit_l_max 12
_diffrn_reflns_limit_l_min -13
_diffrn_reflns_number 55116
_diffrn_reflns_theta_full 28.55
_diffrn_reflns_theta_max 28.55
_diffrn_reflns_theta_min 2.21
_exptl_absorpt_coefficient_mu 4.227
_exptl_absorpt_correction_T_max 0.7285
_exptl_absorpt_correction_T_min 0.2827
_exptl_absorpt_correction_type multi-scan
_exptl_crystal_colour orange
_exptl_crystal_density_diffrn 1.738
_exptl_crystal_density_method 'not measured'
_exptl_crystal_description BLOCK
_exptl_crystal_F_000 1728
_exptl_crystal_size_max 0.40
_exptl_crystal_size_mid 0.18
_exptl_crystal_size_min 0.08
_refine_diff_density_max 2.930
_refine_diff_density_min -0.948
_refine_diff_density_rms 0.134
_refine_ls_extinction_method none
_refine_ls_goodness_of_fit_ref 1.060
_refine_ls_hydrogen_treatment constr
_refine_ls_matrix_type full
_refine_ls_number_parameters 413
_refine_ls_number_reflns 8413
_refine_ls_number_restraints 0
_refine_ls_restrained_S_all 1.060
_refine_ls_R_factor_all 0.0512
_refine_ls_R_factor_gt 0.0415
_refine_ls_shift/su_max 0.001
_refine_ls_shift/su_mean 0.000
_refine_ls_structure_factor_coef Fsqd
_refine_ls_weighting_details 'calc w=1/[\s^2^(Fo^2^)+(0.0703P)^2^+4.9977P] where P=(Fo^2^+2Fc^2^)/3'
_refine_ls_weighting_scheme calc
_refine_ls_wR_factor_gt 0.1123
_refine_ls_wR_factor_ref 0.1179
_reflns_number_gt 7095
_reflns_number_total 8413
_reflns_threshold_expression >2sigma(I)
_cod_data_source_file b806541a.txt
_cod_data_source_block compound1
_cod_depositor_comments
;
The following automatic conversions were performed:
'_symmetry_cell_setting' value 'Monoclinic' changed to 'monoclinic'
according to '/home/saulius/struct/CIF-dictionaries/cif_core.dic'
dictionary named 'cif_core.dic' version 2.4.1 from 2010-06-29.

Automatic conversion script
Id: cif_fix_enum 1527 2010-12-29 10:47:43Z saulius 
;
_cod_original_sg_symbol_H-M 'P2(1)/c '
_cod_database_code 7103309

loop_
_symmetry_equiv_pos_as_xyz
'x, y, z'
'-x, y+1/2, -z+1/2'
'-x, -y, -z'
'x, -y-1/2, z-1/2'

loop_
_atom_site_label
_atom_site_type_symbol
_atom_site_fract_x
_atom_site_fract_y
_atom_site_fract_z
_atom_site_U_iso_or_equiv
_atom_site_adp_type
_atom_site_occupancy
_atom_site_symmetry_multiplicity
_atom_site_calc_flag
_atom_site_refinement_flags
_atom_site_disorder_assembly
_atom_site_disorder_group
Ir1 Ir 0.231708(14) 0.117188(6) 0.463307(18) 0.03438(8) Uani 1 1 d . . .
F1 F 0.5430(5) 0.15378(15) 0.9386(5) 0.116(2) Uani 1 1 d . . .
F2 F 0.5157(5) -0.00148(15) 0.7692(6) 0.113(2) Uani 1 1 d . . .
F3 F 0.5480(5) 0.10046(17) 0.1930(7) 0.108(2) Uani 1 1 d . . .
F4 F 0.4821(5) 0.25161(15) 0.3474(7) 0.1097(18) Uani 1 1 d . . .
O1 O 0.1183(3) 0.12770(15) 0.2665(4) 0.0481(8) Uani 1 1 d . . .
N1 N 0.0977(3) 0.09771(15) 0.5465(4) 0.0405(8) Uani 1 1 d . . .
N2 N 0.2515(3) 0.04641(14) 0.4351(4) 0.0383(8) Uani 1 1 d . . .
N3 N 0.2272(3) 0.18881(14) 0.4979(5) 0.0420(9) Uani 1 1 d . . .
C1 C 0.0133(4) 0.12641(19) 0.2369(6) 0.0444(11) Uani 1 1 d . . .
C2 C -0.0456(5) 0.1364(3) 0.0961(7) 0.0650(16) Uani 1 1 d . . .
H2 H -0.0078 0.1432 0.0294 0.078 Uiso 1 1 calc R . .
C3 C -0.1584(6) 0.1361(3) 0.0578(8) 0.082(2) Uani 1 1 d . . .
H3 H -0.1949 0.1425 -0.0351 0.099 Uiso 1 1 calc R . .
C4 C -0.2182(5) 0.1267(3) 0.1521(9) 0.079(2) Uani 1 1 d . . .
H4 H -0.2940 0.1287 0.1252 0.095 Uiso 1 1 calc R . .
C5 C -0.1647(5) 0.1142(3) 0.2868(8) 0.0683(19) Uani 1 1 d . . .
H5 H -0.2053 0.1058 0.3491 0.082 Uiso 1 1 calc R . .
C6 C -0.0481(4) 0.1139(2) 0.3341(6) 0.0491(12) Uani 1 1 d . . .
C7 C -0.0039(4) 0.0985(2) 0.4755(6) 0.0474(11) Uani 1 1 d . . .
H7 H -0.0541 0.0877 0.5224 0.057 Uiso 1 1 calc R . .
C8 C 0.1203(4) 0.0760(2) 0.6838(5) 0.0474(12) Uani 1 1 d . . .
C9 C 0.1057(7) 0.0281(2) 0.6950(7) 0.075(2) Uani 1 1 d . . .
H9 H 0.0783 0.0097 0.6151 0.090 Uiso 1 1 calc R . .
C10 C 0.1321(9) 0.0070(3) 0.8273(8) 0.101(3) Uani 1 1 d . . .
H10 H 0.1235 -0.0257 0.8346 0.121 Uiso 1 1 calc R . .
C11 C 0.1693(9) 0.0325(3) 0.9432(8) 0.095(3) Uani 1 1 d . . .
H11 H 0.1864 0.0178 1.0307 0.114 Uiso 1 1 calc R . .
C12 C 0.1824(10) 0.0806(3) 0.9323(8) 0.105(3) Uani 1 1 d . . .
H12 H 0.2042 0.0989 1.0133 0.125 Uiso 1 1 calc R . .
C13 C 0.1635(8) 0.1023(3) 0.8027(7) 0.077(2) Uani 1 1 d . . .
H13 H 0.1799 0.1343 0.7959 0.093 Uiso 1 1 calc R . .
C14 C 0.1894(5) 0.02093(19) 0.3272(6) 0.0496(12) Uani 1 1 d . . .
H14 H 0.1334 0.0363 0.2623 0.060 Uiso 1 1 calc R . .
C15 C 0.2058(7) -0.0274(2) 0.3092(7) 0.0680(18) Uani 1 1 d . . .
H15 H 0.1630 -0.0440 0.2330 0.082 Uiso 1 1 calc R . .
C16 C 0.2866(7) -0.0496(2) 0.4066(8) 0.076(2) Uani 1 1 d . . .
H16 H 0.2988 -0.0820 0.3977 0.091 Uiso 1 1 calc R . .
C17 C 0.3509(6) -0.0246(2) 0.5192(7) 0.0639(17) Uani 1 1 d . . .
H17 H 0.4064 -0.0399 0.5849 0.077 Uiso 1 1 calc R . .
C18 C 0.3315(5) 0.02396(17) 0.5333(6) 0.0460(11) Uani 1 1 d . . .
C19 C 0.3898(4) 0.05594(17) 0.6449(6) 0.0460(11) Uani 1 1 d . . .
C20 C 0.3514(4) 0.10379(17) 0.6365(5) 0.0388(10) Uani 1 1 d . . .
C21 C 0.4050(5) 0.13639(19) 0.7353(6) 0.0516(13) Uani 1 1 d . . .
H21 H 0.3824 0.1680 0.7307 0.062 Uiso 1 1 calc R . .
C22 C 0.4924(7) 0.1213(2) 0.8407(8) 0.073(2) Uani 1 1 d . . .
C23 C 0.5280(6) 0.0753(2) 0.8579(8) 0.082(2) Uani 1 1 d . . .
H23 H 0.5830 0.0657 0.9354 0.098 Uiso 1 1 calc R . .
C24 C 0.4787(6) 0.0441(2) 0.7555(7) 0.0668(18) Uani 1 1 d . . .
C25 C 0.1564(5) 0.2100(2) 0.5575(7) 0.0564(14) Uani 1 1 d . . .
H25 H 0.1020 0.1918 0.5800 0.068 Uiso 1 1 calc R . .
C26 C 0.1616(6) 0.2586(2) 0.5871(8) 0.0711(19) Uani 1 1 d . . .
H26 H 0.1131 0.2726 0.6316 0.085 Uiso 1 1 calc R . .
C27 C 0.2391(8) 0.2853(2) 0.5494(8) 0.080(2) Uani 1 1 d . . .
H27 H 0.2433 0.3178 0.5670 0.096 Uiso 1 1 calc R . .
C28 C 0.3111(7) 0.2640(2) 0.4855(7) 0.0687(19) Uani 1 1 d . . .
H28 H 0.3644 0.2822 0.4604 0.082 Uiso 1 1 calc R . .
C29 C 0.3046(5) 0.21560(19) 0.4582(6) 0.0492(12) Uani 1 1 d . . .
C30 C 0.3738(4) 0.18786(17) 0.3903(6) 0.0469(12) Uani 1 1 d . . .
C31 C 0.3504(4) 0.13809(17) 0.3782(5) 0.0380(10) Uani 1 1 d . . .
C32 C 0.4098(5) 0.1101(2) 0.3102(7) 0.0524(13) Uani 1 1 d . . .
H32 H 0.3958 0.0776 0.3000 0.063 Uiso 1 1 calc R . .
C33 C 0.4892(6) 0.1299(2) 0.2580(9) 0.070(2) Uani 1 1 d . . .
C34 C 0.5166(6) 0.1772(3) 0.2709(10) 0.083(2) Uani 1 1 d . . .
H34 H 0.5724 0.1896 0.2360 0.100 Uiso 1 1 calc R . .
C35 C 0.4571(6) 0.2056(2) 0.3384(8) 0.0684(18) Uani 1 1 d . . .
C36 C -0.1940(16) 0.2523(8) -0.343(2) 0.185(7) Uiso 1 1 d . . .
H36 H -0.2041 0.2840 -0.3862 0.222 Uiso 1 1 calc R . .
Cl1 Cl -0.3182(6) 0.2053(3) -0.3103(8) 0.262(3) Uiso 1 1 d . . .
Cl2 Cl -0.0824(9) 0.2322(4) -0.2075(12) 0.334(5) Uiso 1 1 d . . .
Cl3 Cl -0.1660(14) 0.1916(6) -0.4326(18) 0.501(9) Uiso 1 1 d . . .

loop_
_atom_site_aniso_label
_atom_site_aniso_U_11
_atom_site_aniso_U_22
_atom_site_aniso_U_33
_atom_site_aniso_U_23
_atom_site_aniso_U_13
_atom_site_aniso_U_12
Ir1 0.03139(11) 0.03396(11) 0.03563(11) 0.00354(6) 0.00485(7) 0.00039(6)
F1 0.139(4) 0.062(2) 0.091(3) -0.010(2) -0.070(3) 0.009(3)
F2 0.142(5) 0.057(2) 0.103(4) -0.002(2) -0.038(3) 0.049(3)
F3 0.113(4) 0.075(3) 0.178(6) 0.028(3) 0.111(4) 0.021(3)
F4 0.106(4) 0.055(2) 0.181(6) 0.013(3) 0.063(4) -0.030(2)
O1 0.0363(19) 0.064(2) 0.042(2) 0.0065(17) 0.0074(15) -0.0061(16)
N1 0.042(2) 0.043(2) 0.037(2) 0.0012(17) 0.0114(17) -0.0012(17)
N2 0.045(2) 0.0357(19) 0.0367(19) 0.0008(15) 0.0143(17) -0.0029(16)
N3 0.044(2) 0.035(2) 0.041(2) 0.0031(16) 0.0004(18) 0.0079(16)
C1 0.037(3) 0.049(3) 0.042(3) 0.002(2) 0.001(2) 0.002(2)
C2 0.047(3) 0.091(5) 0.050(3) 0.017(3) 0.000(3) -0.001(3)
C3 0.055(4) 0.117(6) 0.058(4) 0.026(4) -0.016(3) -0.001(4)
C4 0.033(3) 0.121(6) 0.075(5) 0.006(4) -0.003(3) -0.005(3)
C5 0.037(3) 0.098(5) 0.066(4) 0.010(3) 0.007(3) -0.007(3)
C6 0.032(2) 0.061(3) 0.051(3) -0.001(2) 0.007(2) 0.002(2)
C7 0.044(3) 0.052(3) 0.051(3) -0.002(2) 0.020(2) -0.004(2)
C8 0.049(3) 0.056(3) 0.041(3) -0.001(2) 0.017(2) -0.005(2)
C9 0.124(6) 0.053(3) 0.045(3) 0.005(3) 0.017(4) -0.015(4)
C10 0.180(10) 0.057(4) 0.060(4) 0.011(3) 0.019(5) -0.017(5)
C11 0.166(9) 0.077(5) 0.043(4) 0.008(3) 0.028(4) 0.000(5)
C12 0.179(10) 0.088(6) 0.039(3) 0.009(4) 0.016(5) 0.007(6)
C13 0.128(7) 0.063(4) 0.043(3) -0.002(3) 0.024(4) -0.012(4)
C14 0.055(3) 0.046(3) 0.048(3) -0.007(2) 0.013(2) -0.012(2)
C15 0.098(5) 0.052(3) 0.051(3) -0.011(3) 0.014(3) -0.015(3)
C16 0.123(6) 0.034(3) 0.079(5) -0.010(3) 0.040(5) -0.008(3)
C17 0.086(5) 0.038(3) 0.063(4) -0.001(3) 0.011(3) 0.008(3)
C18 0.057(3) 0.033(2) 0.048(3) 0.004(2) 0.012(2) 0.002(2)
C19 0.051(3) 0.034(2) 0.047(3) 0.006(2) 0.003(2) 0.004(2)
C20 0.036(2) 0.034(2) 0.042(3) 0.0080(18) 0.0026(19) 0.0053(18)
C21 0.050(3) 0.036(2) 0.058(3) 0.004(2) -0.005(2) 0.002(2)
C22 0.074(5) 0.055(4) 0.062(4) -0.001(3) -0.031(4) -0.002(3)
C23 0.083(5) 0.059(4) 0.073(5) 0.004(3) -0.034(4) 0.014(3)
C24 0.074(4) 0.040(3) 0.069(4) 0.011(3) -0.011(3) 0.016(3)
C25 0.060(4) 0.050(3) 0.058(3) 0.002(3) 0.014(3) 0.015(3)
C26 0.081(5) 0.058(4) 0.071(4) -0.002(3) 0.015(4) 0.028(3)
C27 0.113(6) 0.040(3) 0.080(5) 0.003(3) 0.015(4) 0.012(4)
C28 0.096(5) 0.036(3) 0.065(4) -0.003(3) 0.006(4) -0.010(3)
C29 0.050(3) 0.041(3) 0.048(3) 0.006(2) -0.001(2) -0.001(2)
C30 0.042(3) 0.038(2) 0.057(3) 0.011(2) 0.007(2) -0.005(2)
C31 0.034(2) 0.036(2) 0.041(2) 0.0105(18) 0.0041(18) -0.0025(17)
C32 0.047(3) 0.045(3) 0.070(4) 0.010(2) 0.024(3) 0.005(2)
C33 0.061(4) 0.059(4) 0.105(6) 0.027(4) 0.048(4) 0.016(3)
C34 0.054(4) 0.073(4) 0.140(7) 0.028(4) 0.057(4) -0.005(3)
C35 0.065(4) 0.047(3) 0.096(5) 0.018(3) 0.025(4) -0.012(3)

loop_
_atom_type_symbol
_atom_type_description
_atom_type_scat_dispersion_real
_atom_type_scat_dispersion_imag
_atom_type_scat_source
C C 0.0033 0.0016 'International Tables Vol C Tables 4.2.6.8 and 6.1.1.4'
H H 0.0000 0.0000 'International Tables Vol C Tables 4.2.6.8 and 6.1.1.4'
N N 0.0061 0.0033 'International Tables Vol C Tables 4.2.6.8 and 6.1.1.4'
O O 0.0106 0.0060 'International Tables Vol C Tables 4.2.6.8 and 6.1.1.4'
F F 0.0171 0.0103 'International Tables Vol C Tables 4.2.6.8 and 6.1.1.4'
Cl Cl 0.1484 0.1585 'International Tables Vol C Tables 4.2.6.8 and 6.1.1.4'
Ir Ir -1.4442 7.9887 'International Tables Vol C Tables 4.2.6.8 and 6.1.1.4'

loop_
_geom_angle_atom_site_label_1
_geom_angle_atom_site_label_2
_geom_angle_atom_site_label_3
_geom_angle
_geom_angle_site_symmetry_1
_geom_angle_site_symmetry_3
_geom_angle_publ_flag
C31 Ir1 C20 85.8(2) . . ?
C31 Ir1 N2 95.56(18) . . ?
C20 Ir1 N2 80.78(18) . . ?
C31 Ir1 N3 80.64(19) . . ?
C20 Ir1 N3 95.21(18) . . ?
N2 Ir1 N3 174.70(17) . . ?
C31 Ir1 O1 88.80(17) . . ?
C20 Ir1 O1 172.91(18) . . ?
N2 Ir1 O1 95.14(16) . . ?
N3 Ir1 O1 88.50(16) . . ?
C31 Ir1 N1 176.51(16) . . ?
C20 Ir1 N1 97.21(18) . . ?
N2 Ir1 N1 86.62(16) . . ?
N3 Ir1 N1 97.36(17) . . ?
O1 Ir1 N1 88.29(15) . . ?
C1 O1 Ir1 128.3(3) . . ?
C7 N1 C8 116.1(4) . . ?
C7 N1 Ir1 124.4(4) . . ?
C8 N1 Ir1 118.9(3) . . ?
C14 N2 C18 119.2(4) . . ?
C14 N2 Ir1 123.9(4) . . ?
C18 N2 Ir1 116.8(3) . . ?
C25 N3 C29 119.6(5) . . ?
C25 N3 Ir1 124.3(4) . . ?
C29 N3 Ir1 116.0(4) . . ?
O1 C1 C2 117.7(5) . . ?
O1 C1 C6 124.6(5) . . ?
C2 C1 C6 117.6(5) . . ?
C3 C2 C1 120.6(6) . . ?
C3 C2 H2 119.7 . . ?
C1 C2 H2 119.7 . . ?
C4 C3 C2 122.1(6) . . ?
C4 C3 H3 118.9 . . ?
C2 C3 H3 118.9 . . ?
C5 C4 C3 119.0(6) . . ?
C5 C4 H4 120.5 . . ?
C3 C4 H4 120.5 . . ?
C4 C5 C6 121.8(7) . . ?
C4 C5 H5 119.1 . . ?
C6 C5 H5 119.1 . . ?
C1 C6 C5 118.5(6) . . ?
C1 C6 C7 125.9(5) . . ?
C5 C6 C7 115.5(5) . . ?
N1 C7 C6 127.9(5) . . ?
N1 C7 H7 116.0 . . ?
C6 C7 H7 116.0 . . ?
C9 C8 C13 119.5(6) . . ?
C9 C8 N1 119.6(5) . . ?
C13 C8 N1 120.8(5) . . ?
C8 C9 C10 119.3(7) . . ?
C8 C9 H9 120.3 . . ?
C10 C9 H9 120.3 . . ?
C11 C10 C9 121.6(7) . . ?
C11 C10 H10 119.2 . . ?
C9 C10 H10 119.2 . . ?
C10 C11 C12 119.2(7) . . ?
C10 C11 H11 120.4 . . ?
C12 C11 H11 120.4 . . ?
C11 C12 C13 120.9(8) . . ?
C11 C12 H12 119.6 . . ?
C13 C12 H12 119.6 . . ?
C8 C13 C12 119.3(7) . . ?
C8 C13 H13 120.4 . . ?
C12 C13 H13 120.4 . . ?
N2 C14 C15 122.7(6) . . ?
N2 C14 H14 118.6 . . ?
C15 C14 H14 118.6 . . ?
C16 C15 C14 117.9(6) . . ?
C16 C15 H15 121.1 . . ?
C14 C15 H15 121.1 . . ?
C15 C16 C17 120.7(6) . . ?
C15 C16 H16 119.7 . . ?
C17 C16 H16 119.7 . . ?
C16 C17 C18 119.5(6) . . ?
C16 C17 H17 120.2 . . ?
C18 C17 H17 120.2 . . ?
N2 C18 C17 119.9(5) . . ?
N2 C18 C19 112.8(4) . . ?
C17 C18 C19 127.3(5) . . ?
C24 C19 C20 117.9(5) . . ?
C24 C19 C18 126.2(5) . . ?
C20 C19 C18 115.9(4) . . ?
C21 C20 C19 119.1(5) . . ?
C21 C20 Ir1 127.0(4) . . ?
C19 C20 Ir1 113.5(4) . . ?
C22 C21 C20 118.8(5) . . ?
C22 C21 H21 120.6 . . ?
C20 C21 H21 120.6 . . ?
F1 C22 C23 117.9(6) . . ?
F1 C22 C21 117.9(6) . . ?
C23 C22 C21 124.2(6) . . ?
C24 C23 C22 116.4(6) . . ?
C24 C23 H23 121.8 . . ?
C22 C23 H23 121.8 . . ?
F2 C24 C23 117.0(5) . . ?
F2 C24 C19 119.5(6) . . ?
C23 C24 C19 123.4(5) . . ?
N3 C25 C26 121.9(6) . . ?
N3 C25 H25 119.1 . . ?
C26 C25 H25 119.1 . . ?
C27 C26 C25 118.7(7) . . ?
C27 C26 H26 120.7 . . ?
C25 C26 H26 120.7 . . ?
C26 C27 C28 120.0(6) . . ?
C26 C27 H27 120.0 . . ?
C28 C27 H27 120.0 . . ?
C27 C28 C29 120.2(7) . . ?
C27 C28 H28 119.9 . . ?
C29 C28 H28 119.9 . . ?
N3 C29 C28 119.6(6) . . ?
N3 C29 C30 113.4(4) . . ?
C28 C29 C30 126.9(6) . . ?
C35 C30 C31 119.0(5) . . ?
C35 C30 C29 125.8(5) . . ?
C31 C30 C29 115.1(5) . . ?
C32 C31 C30 118.1(5) . . ?
C32 C31 Ir1 127.2(4) . . ?
C30 C31 Ir1 114.6(4) . . ?
C33 C32 C31 120.2(6) . . ?
C33 C32 H32 119.9 . . ?
C31 C32 H32 119.9 . . ?
C32 C33 C34 123.7(6) . . ?
C32 C33 F3 118.3(6) . . ?
C34 C33 F3 118.0(6) . . ?
C33 C34 C35 116.6(5) . . ?
C33 C34 H34 121.7 . . ?
C35 C34 H34 121.7 . . ?
F4 C35 C30 121.3(7) . . ?
F4 C35 C34 116.3(6) . . ?
C30 C35 C34 122.4(6) . . ?
Cl2 C36 Cl3 82.1(10) . . ?
Cl2 C36 Cl1 99.4(11) . . ?
Cl3 C36 Cl1 76.3(9) . . ?
Cl2 C36 H36 127.3 . . ?
Cl3 C36 H36 127.3 . . ?
Cl1 C36 H36 127.3 . . ?

loop_
_geom_bond_atom_site_label_1
_geom_bond_atom_site_label_2
_geom_bond_distance
_geom_bond_site_symmetry_2
_geom_bond_publ_flag
Ir1 C31 1.993(5) . ?
Ir1 C20 2.003(5) . ?
Ir1 N2 2.033(4) . ?
Ir1 N3 2.045(4) . ?
Ir1 O1 2.115(4) . ?
Ir1 N1 2.141(4) . ?
F1 C22 1.363(7) . ?
F2 C24 1.358(7) . ?
F3 C33 1.378(8) . ?
F4 C35 1.328(7) . ?
O1 C1 1.287(6) . ?
N1 C7 1.296(7) . ?
N1 C8 1.445(7) . ?
N2 C14 1.353(7) . ?
N2 C18 1.361(7) . ?
N3 C25 1.334(7) . ?
N3 C29 1.372(7) . ?
C1 C2 1.423(8) . ?
C1 C6 1.428(8) . ?
C2 C3 1.381(9) . ?
C2 H2 0.9300 . ?
C3 C4 1.371(12) . ?
C3 H3 0.9300 . ?
C4 C5 1.370(11) . ?
C4 H4 0.9300 . ?
C5 C6 1.429(8) . ?
C5 H5 0.9300 . ?
C6 C7 1.429(8) . ?
C7 H7 0.9300 . ?
C8 C9 1.368(8) . ?
C8 C13 1.374(9) . ?
C9 C10 1.392(10) . ?
C9 H9 0.9300 . ?
C10 C11 1.327(11) . ?
C10 H10 0.9300 . ?
C11 C12 1.370(12) . ?
C11 H11 0.9300 . ?
C12 C13 1.380(10) . ?
C12 H12 0.9300 . ?
C13 H13 0.9300 . ?
C14 C15 1.393(8) . ?
C14 H14 0.9300 . ?
C15 C16 1.360(11) . ?
C15 H15 0.9300 . ?
C16 C17 1.386(10) . ?
C16 H16 0.9300 . ?
C17 C18 1.399(7) . ?
C17 H17 0.9300 . ?
C18 C19 1.464(7) . ?
C19 C24 1.389(8) . ?
C19 C20 1.426(7) . ?
C20 C21 1.381(8) . ?
C21 C22 1.374(8) . ?
C21 H21 0.9300 . ?
C22 C23 1.366(9) . ?
C23 C24 1.360(10) . ?
C23 H23 0.9300 . ?
C25 C26 1.396(9) . ?
C25 H25 0.9300 . ?
C26 C27 1.362(12) . ?
C26 H26 0.9300 . ?
C27 C28 1.374(12) . ?
C27 H27 0.9300 . ?
C28 C29 1.386(8) . ?
C28 H28 0.9300 . ?
C29 C30 1.460(8) . ?
C30 C35 1.381(8) . ?
C30 C31 1.428(7) . ?
C31 C32 1.378(8) . ?
C32 C33 1.363(8) . ?
C32 H32 0.9300 . ?
C33 C34 1.373(10) . ?
C34 C35 1.383(11) . ?
C34 H34 0.9300 . ?
C36 Cl2 1.77(2) . ?
C36 Cl3 1.99(2) . ?
C36 Cl1 2.14(2) . ?
C36 H36 0.9800 . ?
